data_4030934
loop_
_publ_author_name
'Jovanovski, G.'
'Naumov, P.'
'Grup\<ce, O.'
'Kaitner, B.'

_publ_section_title
;
 Tetraaquabis(pyridine)metal(II) saccharinate tetrahydrate,
 [M(H~2~O)~4~(py)~2~](sac)~2~ &#x00B7; 4H~2~O ; M = Co, Ni.
 Crystal structure determination
;
_journal_coden_ASTM EJSCE5
_journal_issue 8-9
_journal_name_full
;
 European Journal of Solid State and Inorganic Chemistry
;
_journal_page_first 579
_journal_page_last 590
_journal_paper_doi 10.1016/S0992-4361(99)80020-4
_journal_volume 35
_journal_year 1998
_chemical_formula_sum 'C24 H34 Co N4 O14 S2'
_chemical_formula_weight 725.60
_space_group_IT_number 2
_symmetry_cell_setting triclinic
_symmetry_Int_Tables_number 2
_symmetry_space_group_name_Hall '-P 1'
_symmetry_space_group_name_H-M 'P -1'
_cell_angle_alpha 77.217(2)
_cell_angle_beta 84.902(2)
_cell_angle_gamma 63.220(2)
_cell_formula_units_Z 1
_cell_length_a 8.5763(3)
_cell_length_b 9.0164(3)
_cell_length_c 12.1343(3)
_cell_volume 816.85(5)
_diffrn_ambient_temperature 293
_diffrn_radiation_probe x-ray
_diffrn_radiation_type MoK\a
_diffrn_radiation_wavelength 0.71073
_exptl_absorpt_coefficient_mu 0.71
_exptl_crystal_density_diffrn 1.475
_exptl_crystal_F_000 377
_refine_ls_goodness_of_fit_ref 1.04
_refine_ls_number_parameters 205
_refine_ls_number_reflns 2951
_refine_ls_R_factor_gt 0.037
_refine_ls_wR_factor_gt 0.064
_cod_data_source_file EJSSIC-1998-35-579-590-1.cif
_cod_data_source_block Co
_cod_original_cell_volume 816.84(3)
_cod_database_code 4030934

loop_
_symmetry_equiv_pos_site_id
_symmetry_equiv_pos_as_xyz
1 x,y,z
2 -x,-y,-z

loop_
_atom_site_label
_atom_site_type_symbol
_atom_site_thermal_displace_type
_atom_site_fract_x
_atom_site_fract_y
_atom_site_fract_z
_atom_site_occupancy
_atom_site_U_iso_or_equiv
_atom_site_calc_flag
_atom_site_refinement_flags
_atom_site_disorder_assembly
_atom_site_disorder_group
Co Co Uiso 0.00000 0.00000 0.00000 1.000 0.0312(1) . . . .
OW1 O Uiso -0.2567(2) 0.0456(2) 0.01160(10) 1.000 0.0608(13) . . . .
OW2 O Uiso -0.0057(2) 0.0380(2) 0.16700(10) 1.000 0.0519(13) . . . .
N21 N Uiso 0.0804(2) -0.2705(2) 0.06550(10) 1.000 0.0507(13) . . . .
C22 C Uiso 0.2124(3) -0.3871(3) 0.0180(2) 1.000 0.0659(13) . . . .
C23 C Uiso 0.2529(4) -0.5581(3) 0.0474(3) 1.000 0.080(3) . . . .
C24 C Uiso 0.1556(5) -0.6115(3) 0.1276(3) 1.000 0.085(3) . . . .
C25 C Uiso 0.0220(5) -0.4939(4) 0.1780(3) 1.000 0.077(3) . . . .
C26 C Uiso -0.0112(3) -0.3236(3) 0.1434(2) 1.000 0.0608(13) . . . .
S S Uiso 0.60130(6) 0.31829(5) 0.35871(4) 1.000 0.0456(3) . . . .
O11 O Uiso 0.7384(2) 0.2667(3) 0.4399(2) 1.000 0.0684(13) . . . .
O12 O Uiso 0.5303(3) 0.4952(2) 0.3040(2) 1.000 0.0747(13) . . . .
O13 O Uiso 0.5850(2) 0.0149(2) 0.21230(10) 1.000 0.0570(13) . . . .
N11 N Uiso 0.6629(2) 0.1976(2) 0.26840(10) 1.000 0.0456(13) . . . .
C11 C Uiso 0.4306(2) 0.2706(2) 0.4179(2) 1.000 0.0418(13) . . . .
C12 C Uiso 0.3142(3) 0.3319(3) 0.5022(2) 1.000 0.0545(13) . . . .
C13 C Uiso 0.1891(3) 0.2721(3) 0.5283(2) 1.000 0.0621(13) . . . .
C14 C Uiso 0.1834(3) 0.1556(3) 0.4731(2) 1.000 0.0595(13) . . . .
C15 C Uiso 0.3017(3) 0.0954(3) 0.3892(2) 1.000 0.0507(13) . . . .
C16 C Uiso 0.4261(2) 0.1547(2) 0.36200(10) 1.000 0.0393(13) . . . .
C17 C Uiso 0.5646(3) 0.1147(2) 0.2742(2) 1.000 0.0431(13) . . . .
OW3 O Uiso 0.1757(3) 0.7624(3) 0.3347(2) 1.000 0.0798(13) . . . .
OW4 O Uiso 0.4932(3) -0.2086(3) 0.1548(2) 1.000 0.0849(13) . . . .
H1 H Uiso -0.30500 0.03530 0.06850 1.000 0.0684 . . . .
H2 H Uiso -0.29890 0.06930 -0.03120 1.000 0.0684 . . . .
H3 H Uiso -0.09810 0.09230 0.19040 1.000 0.0583 . . . .
H4 H Uiso 0.03770 -0.02570 0.20480 1.000 0.0583 . . . .
H22 H Uiso 0.28070 -0.35230 -0.03780 1.000 0.0709 . . . .
H23 H Uiso 0.34730 -0.63870 -0.01300 1.000 0.0811 . . . .
H24 H Uiso 0.17920 -0.72770 0.14790 1.000 0.0912 . . . .
H25 H Uiso -0.04560 -0.52750 0.23520 1.000 0.0861 . . . .
H12 H Uiso 0.31930 0.41110 0.54020 1.000 0.0633 . . . .
H13 H Uiso 0.10670 0.31110 0.58560 1.000 0.0684 . . . .
H14 H Uiso 0.09710 0.11600 0.49290 1.000 0.0684 . . . .
H15 H Uiso 0.29700 0.01640 0.35080 1.000 0.0621 . . . .
H5 H Uiso 0.19870 0.76910 0.39020 1.000 0.0798 . . . .
H6 H Uiso 0.27150 0.68410 0.30920 1.000 0.0798 . . . .
H7 H Uiso 0.38920 -0.16250 0.20180 1.000 0.0988 . . . .
H81 H Uiso 0.51710 -0.14260 0.19130 0.500 0.0988 . . . .
H82 H Uiso 0.53190 -0.30000 0.19950 0.500 0.0988 . . . .
H26 H Uiso -0.19430 -0.24230 0.17820 1.000 0.0671 . . . .

loop_
_atom_type_symbol
_atom_type_description
_atom_type_scat_dispersion_real
_atom_type_scat_dispersion_imag
_atom_type_scat_source
C C 0.0033 0.0016 ' International Tables Vol C Tables 4.2.6.8 and 6.1.1.4'
H H 0.0000 0.0000 ' International Tables Vol C Tables 4.2.6.8 and 6.1.1.4'
Co Co 0.3494 0.9721 ' International Tables Vol C Tables 4.2.6.8 and 6.1.1.4'
N N 0.0061 0.0033 ' International Tables Vol C Tables 4.2.6.8 and 6.1.1.4'
O O 0.0106 0.0060 ' International Tables Vol C Tables 4.2.6.8 and 6.1.1.4'
S S 0.1246 0.1234 ' International Tables Vol C Tables 4.2.6.8 and 6.1.1.4'

loop_
_geom_angle_atom_site_label_1
_geom_angle_atom_site_label_2
_geom_angle_atom_site_label_3
_geom_angle
_geom_angle_site_symmetry_1
_geom_angle_site_symmetry_2
_geom_angle_site_symmetry_3
_geom_angle_publ_flag
OW1 Co OW2 90.23(6) . . . yes
OW1 Co N21 90.16(7) . . . yes
OW1 Co OW1 180.00 . . 2_555 yes
OW1 Co OW2 89.77(6) . . 2_555 yes
OW1 Co N21 89.84(7) . . 2_555 yes
OW2 Co N21 90.14(5) . . . yes
OW1 Co OW2 89.77(6) 2_555 . . yes
OW2 Co OW2 180.00 . . 2_555 yes
OW2 Co N21 89.86(5) . . 2_555 yes
OW1 Co N21 89.84(7) 2_555 . . yes
OW2 Co N21 89.86(5) 2_555 . . yes
N21 Co N21 180.00 . . 2_555 yes
OW1 Co OW2 90.23(6) 2_555 . 2_555 yes
OW1 Co N21 90.16(7) 2_555 . 2_555 yes
OW2 Co N21 90.14(5) 2_555 . 2_555 yes
O11 S O12 113.98(14) . . . yes
O11 S N11 111.09(12) . . . yes
O11 S C11 112.15(12) . . . yes
O12 S N11 111.56(11) . . . yes
O12 S C11 109.37(12) . . . yes
N11 S C11 97.54(10) . . . yes
Co OW1 H1 124.00 . . . no
Co OW1 H2 119.00 . . . no
H1 OW1 H2 117.00 . . . no
H3 OW2 H4 110.00 . . . no
Co OW2 H4 118.00 . . . no
Co OW2 H3 117.00 . . . no
H5 OW3 H6 107.00 . . . no
H81 OW4 H82 102.00 . . . no
H7 OW4 H81 77.00 . . . no
H7 OW4 H82 91.00 . . . no
Co N21 C22 120.47(14) . . . yes
Co N21 C26 121.28(15) . . . yes
C22 N21 C26 117.79(19) . . . yes
S N11 C17 111.09(14) . . . yes
N21 C22 C23 122.2(3) . . . yes
C22 C23 C24 119.5(3) . . . no
C23 C24 C25 118.9(3) . . . no
C24 C25 C26 118.2(3) . . . no
N21 C26 C25 123.5(3) . . . yes
C23 C22 H22 118.00 . . . no
N21 C22 H22 119.00 . . . no
C22 C23 H23 114.00 . . . no
C24 C23 H23 125.00 . . . no
C25 C24 H24 120.00 . . . no
C23 C24 H24 121.00 . . . no
C26 C25 H25 121.00 . . . no
C24 C25 H25 121.00 . . . no
S C11 C12 130.49(17) . . . yes
S C11 C16 106.75(15) . . . yes
C12 C11 C16 122.74(19) . . . no
C11 C12 C13 116.7(2) . . . no
C12 C13 C14 121.2(2) . . . no
C13 C14 C15 121.2(3) . . . no
C14 C15 C16 118.2(2) . . . no
C15 C16 C17 129.15(17) . . . no
C11 C16 C15 120.04(17) . . . no
C11 C16 C17 110.80(17) . . . no
O13 C17 C16 122.6(2) . . . yes
N11 C17 C16 113.82(16) . . . yes
O13 C17 N11 123.6(2) . . . yes
C11 C12 H12 122.00 . . . no
C13 C12 H12 122.00 . . . no
C12 C13 H13 119.00 . . . no
C14 C13 H13 120.00 . . . no
C15 C14 H14 119.00 . . . no
C13 C14 H14 120.00 . . . no
C14 C15 H15 121.00 . . . no
C16 C15 H15 121.00 . . . no

loop_
_geom_bond_atom_site_label_1
_geom_bond_atom_site_label_2
_geom_bond_distance
_geom_bond_site_symmetry_1
_geom_bond_site_symmetry_2
_geom_bond_publ_flag
Co OW1 2.0471(19) . . yes
Co OW2 2.1215(13) . . yes
Co N21 2.1863(16) . . yes
Co OW1 2.0471(19) . 2_555 yes
Co OW2 2.1215(13) . 2_555 yes
Co N21 2.1863(16) . 2_555 yes
S O12 1.4435(19) . . yes
S N11 1.6034(15) . . yes
S C11 1.757(2) . . yes
S O11 1.442(2) . . yes
OW1 H1 0.7800 . . no
OW1 H2 0.6000 . . no
OW2 H4 0.6300 . . no
OW2 H3 0.7900 . . no
O13 C17 1.240(3) . . yes
OW3 H6 0.8900 . . no
OW3 H5 0.7400 . . no
OW4 H82 0.8200 . . no
OW4 H81 0.9100 . . no
OW4 H7 0.9900 . . no
N21 C22 1.341(3) . . yes
N21 C26 1.322(3) . . yes
N11 C17 1.345(3) . . yes
C22 C23 1.386(4) . . no
C23 C24 1.373(5) . . no
C24 C25 1.371(5) . . no
C25 C26 1.399(4) . . no
C22 H22 0.9500 . . no
C23 H23 1.1500 . . no
C24 H24 0.9500 . . no
C25 H25 0.9500 . . no
C11 C12 1.386(3) . . no
C11 C16 1.381(2) . . no
C12 C13 1.388(4) . . no
C13 C14 1.385(4) . . no
C14 C15 1.388(4) . . no
C15 C16 1.381(3) . . no
C16 C17 1.495(3) . . no
C12 H12 0.9500 . . no
C13 H13 0.9500 . . no
C14 H14 0.9500 . . no
C15 H15 0.9500 . . no

loop_
_geom_hbond_atom_site_label_D
_geom_hbond_atom_site_label_H
_geom_hbond_atom_site_label_A
_geom_hbond_distance_DH
_geom_hbond_distance_HA
_geom_hbond_distance_DA
_geom_hbond_angle_DHA
_geom_hbond_site_symmetry_A
_geom_hbond_publ_flag
OW1 H1 O13 0.7800 1.9200 2.703(2) 176.00 1_455 yes
OW1 H2 OW4 0.6000 2.0800 2.661(3) 163.00 2_555 yes
OW2 H3 N11 0.7900 2.0700 2.853(2) 171.00 1_455 yes
OW2 H4 OW3 0.6300 2.1200 2.753(3) 178.00 1_545 yes
OW3 H5 O11 0.7400 2.1000 2.821(3) 167.00 2_666 yes
OW3 H6 O12 0.8900 2.1100 2.964(3) 160.00 . yes
OW4 H7 OW3 0.9900 2.5500 3.403(4) 144.00 1_545 yes
OW4 H81 O13 0.9100 1.8300 2.705(3) 159.00 . yes
OW4 H82 O12 0.8200 2.0000 2.776(3) 158.00 1_545 yes
C23 H23 OW4 1.1500 2.3800 3.520(4) 172.00 2_645 yes

loop_
_geom_torsion_atom_site_label_1
_geom_torsion_atom_site_label_2
_geom_torsion_atom_site_label_3
_geom_torsion_atom_site_label_4
_geom_torsion
_geom_torsion_site_symmetry_1
_geom_torsion_site_symmetry_2
_geom_torsion_site_symmetry_3
_geom_torsion_site_symmetry_4
_geom_torsion_publ_flag
OW1 Co N21 C22 136.18(17) . . . . no
OW1 Co N21 C26 -35.80(17) . . . . no
OW2 Co N21 C22 -133.59(18) . . . . no
OW2 Co N21 C26 54.43(18) . . . . no
OW1 Co N21 C22 -43.82(17) 2_555 . . . no
OW1 Co N21 C26 144.20(17) 2_555 . . . no
OW2 Co N21 C22 46.41(18) 2_555 . . . no
OW2 Co N21 C26 -125.57(18) 2_555 . . . no
N11 S C11 C12 -178.9(2) . . . . no
N11 S C11 C16 -0.04(15) . . . . no
O12 S N11 C17 -114.15(17) . . . . no
C11 S N11 C17 0.18(16) . . . . no
O11 S C11 C12 64.6(2) . . . . no
O11 S C11 C16 -116.52(16) . . . . no
O12 S C11 C12 -62.8(3) . . . . no
O12 S C11 C16 116.03(15) . . . . no
O11 S N11 C17 117.48(17) . . . . no
Co N21 C26 C25 171.9(2) . . . . no
C22 N21 C26 C25 -0.3(4) . . . . no
Co N21 C22 C23 -171.6(2) . . . . no
C26 N21 C22 C23 0.6(4) . . . . no
S N11 C17 C16 -0.3(2) . . . . no
S N11 C17 O13 179.25(17) . . . . no
N21 C22 C23 C24 0.1(5) . . . . no
C22 C23 C24 C25 -1.0(6) . . . . no
C23 C24 C25 C26 1.3(6) . . . . no
C24 C25 C26 N21 -0.6(5) . . . . no
S C11 C12 C13 178.16(18) . . . . no
C16 C11 C12 C13 -0.5(3) . . . . no
S C11 C16 C15 -178.80(16) . . . . no
S C11 C16 C17 -0.1(2) . . . . no
C12 C11 C16 C15 0.2(3) . . . . no
C12 C11 C16 C17 178.9(2) . . . . no
C11 C12 C13 C14 0.7(4) . . . . no
C12 C13 C14 C15 -0.5(4) . . . . no
C13 C14 C15 C16 0.1(4) . . . . no
C14 C15 C16 C11 0.1(3) . . . . no
C14 C15 C16 C17 -178.4(2) . . . . no
C11 C16 C17 O13 -179.29(19) . . . . no
C11 C16 C17 N11 0.2(2) . . . . no
C15 C16 C17 O13 -0.7(3) . . . . no
C15 C16 C17 N11 178.79(19) . . . . no
